data_7225127
loop_
_publ_author_name
'Mehrotra, Sonam'
'Angamuthu, Raja'

_publ_section_title
;
 Janus head type lone pair--\p--lone pair and S&#x22EF;F&#x22EF;S
 interactions in retaining hexafluorobenzene
;
_journal_issue 23
_journal_name_full CrystEngComm
_journal_page_first 4438
_journal_paper_doi 10.1039/C6CE00496B
_journal_volume 18
_journal_year 2016
_chemical_formula_moiety 'C24 H21 N3 S3'
_chemical_formula_sum 'C24 H21 N3 S3'
_chemical_formula_weight 447.62
_chemical_name_systematic 2,4,6-tris(p-tolylthio)-1,3,5-triazine
_space_group_IT_number 14
_symmetry_cell_setting monoclinic
_symmetry_space_group_name_Hall '-P 2yn'
_symmetry_space_group_name_H-M 'P 1 21/n 1'
_atom_sites_solution_hydrogens geom
_atom_sites_solution_primary direct
_atom_sites_solution_secondary difmap
_audit_creation_method SHELXL-97
_audit_update_record
;
2015-05-28 deposited with the CCDC.
2016-04-13 downloaded from the CCDC.
;
_cell_angle_alpha 90.00
_cell_angle_beta 96.753(4)
_cell_angle_gamma 90.00
_cell_formula_units_Z 4
_cell_length_a 7.5595(16)
_cell_length_b 9.694(2)
_cell_length_c 29.683(6)
_cell_measurement_reflns_used 3530
_cell_measurement_temperature 123(2)
_cell_measurement_theta_max 27.240
_cell_measurement_theta_min 2.212
_cell_volume 2160.1(8)
_computing_cell_refinement 'Bruker Apex 2'
_computing_data_collection 'Bruker Apex 2'
_computing_data_reduction 'Bruker Saint'
_computing_molecular_graphics 'Bruker SHELXTL (Sheldrick, 2008)'
_computing_publication_material 'Bruker SHELXTL (Sheldrick, 2008)'
_computing_structure_refinement 'SHELXL-97 (Sheldrick, 2008)'
_computing_structure_solution 'Sir92 (Altomare et al. 1993)'
_diffrn_ambient_temperature 123(2)
_diffrn_measured_fraction_theta_full 0.994
_diffrn_measured_fraction_theta_max 0.923
_diffrn_measurement_device_type 'Bruker Apex 2'
_diffrn_measurement_method '\w scans'
_diffrn_radiation_monochromator graphite
_diffrn_radiation_source 'fine-focus sealed tube'
_diffrn_radiation_type MoK\a
_diffrn_radiation_wavelength 0.71073
_diffrn_reflns_av_R_equivalents 0.0496
_diffrn_reflns_av_sigmaI/netI 0.0595
_diffrn_reflns_limit_h_max 9
_diffrn_reflns_limit_h_min -9
_diffrn_reflns_limit_k_max 12
_diffrn_reflns_limit_k_min -12
_diffrn_reflns_limit_l_max 39
_diffrn_reflns_limit_l_min -25
_diffrn_reflns_number 13058
_diffrn_reflns_theta_full 25.50
_diffrn_reflns_theta_max 28.37
_diffrn_reflns_theta_min 2.21
_exptl_absorpt_coefficient_mu 0.360
_exptl_absorpt_correction_T_max 1.000
_exptl_absorpt_correction_T_min 0.772
_exptl_absorpt_correction_type multi-scan
_exptl_absorpt_process_details 'Sadabs (Sheldrick, 1996)'
_exptl_crystal_colour colorless
_exptl_crystal_density_diffrn 1.376
_exptl_crystal_density_method 'not measured'
_exptl_crystal_description prism
_exptl_crystal_F_000 936
_exptl_crystal_size_max 0.32
_exptl_crystal_size_mid 0.19
_exptl_crystal_size_min 0.12
_refine_diff_density_max 0.503
_refine_diff_density_min -0.373
_refine_diff_density_rms 0.098
_refine_ls_extinction_method none
_refine_ls_goodness_of_fit_ref 1.083
_refine_ls_hydrogen_treatment constr
_refine_ls_matrix_type full
_refine_ls_number_parameters 274
_refine_ls_number_reflns 4982
_refine_ls_number_restraints 0
_refine_ls_restrained_S_all 1.083
_refine_ls_R_factor_all 0.0770
_refine_ls_R_factor_gt 0.0514
_refine_ls_shift/su_max 0.001
_refine_ls_shift/su_mean 0.000
_refine_ls_structure_factor_coef Fsqd
_refine_ls_weighting_details 'calc w=1/[\s^2^(Fo^2^)+(0.0753P)^2^+1.2768P] where P=(Fo^2^+2Fc^2^)/3'
_refine_ls_weighting_scheme calc
_refine_ls_wR_factor_gt 0.1233
_refine_ls_wR_factor_ref 0.1545
_reflns_number_gt 3767
_reflns_number_total 4982
_reflns_threshold_expression >2sigma(I)
_cod_data_source_file c6ce00496b2.cif
_cod_data_source_block shelxl
_cod_depositor_comments 'Adding full bibliography for 7225126--7225134.cif.'
_cod_original_cell_volume 2160.2(8)
_cod_original_sg_symbol_H-M 'P 21/n'
_cod_database_code 7225127

loop_
_symmetry_equiv_pos_as_xyz
'x, y, z'
'-x+1/2, y+1/2, -z+1/2'
'-x, -y, -z'
'x-1/2, -y-1/2, z-1/2'

loop_
_atom_site_label
_atom_site_type_symbol
_atom_site_fract_x
_atom_site_fract_y
_atom_site_fract_z
_atom_site_U_iso_or_equiv
_atom_site_adp_type
_atom_site_occupancy
_atom_site_symmetry_multiplicity
_atom_site_calc_flag
_atom_site_refinement_flags
S1 S 0.02836(9) 0.46163(7) 0.44236(2) 0.02483(18) Uani 1 1 d .
S2 S 0.57524(9) 0.76455(8) 0.48418(2) 0.02847(19) Uani 1 1 d .
S3 S 0.29893(8) 0.71918(7) 0.30893(2) 0.02185(18) Uani 1 1 d .
N1 N 0.1703(3) 0.6047(2) 0.37672(7) 0.0209(4) Uani 1 1 d .
N2 N 0.3037(3) 0.6160(2) 0.45384(7) 0.0222(5) Uani 1 1 d .
N3 N 0.4323(3) 0.7413(2) 0.39672(7) 0.0208(5) Uani 1 1 d .
C1 C 0.1791(3) 0.5733(2) 0.42081(8) 0.0206(5) Uani 1 1 d .
C2 C 0.4237(3) 0.7013(3) 0.43957(8) 0.0205(5) Uani 1 1 d .
C3 C 0.3034(3) 0.6876(2) 0.36728(8) 0.0198(5) Uani 1 1 d .
C4 C -0.1568(3) 0.4320(2) 0.40079(8) 0.0205(5) Uani 1 1 d .
C5 C -0.3164(3) 0.4147(3) 0.41916(9) 0.0241(5) Uani 1 1 d .
H5A H -0.3218 0.4306 0.4505 0.029 Uiso 1 1 calc R
C6 C -0.4683(3) 0.3739(3) 0.39116(9) 0.0240(5) Uani 1 1 d .
H6A H -0.5765 0.3601 0.4039 0.029 Uiso 1 1 calc R
C7 C -0.4645(3) 0.3529(3) 0.34479(9) 0.0222(5) Uani 1 1 d .
C8 C -0.3038(3) 0.3715(3) 0.32727(8) 0.0224(5) Uani 1 1 d .
H8A H -0.2995 0.3581 0.2957 0.027 Uiso 1 1 calc R
C9 C -0.1487(3) 0.4093(3) 0.35454(8) 0.0213(5) Uani 1 1 d .
H9A H -0.0395 0.4195 0.3420 0.026 Uiso 1 1 calc R
C10 C -0.6306(3) 0.3104(3) 0.31465(9) 0.0282(6) Uani 1 1 d .
H10A H -0.6041 0.3038 0.2832 0.042 Uiso 1 1 calc R
H10B H -0.7242 0.3792 0.3167 0.042 Uiso 1 1 calc R
H10C H -0.6712 0.2205 0.3245 0.042 Uiso 1 1 calc R
C11 C 0.7328(3) 0.8619(3) 0.45766(8) 0.0234(5) Uani 1 1 d .
C12 C 0.9117(4) 0.8254(3) 0.46751(9) 0.0263(6) Uani 1 1 d .
H12A H 0.9436 0.7461 0.4855 0.032 Uiso 1 1 calc R
C13 C 1.0423(3) 0.9038(3) 0.45129(9) 0.0264(6) Uani 1 1 d .
H13A H 1.1640 0.8802 0.4592 0.032 Uiso 1 1 calc R
C14 C 0.9979(3) 1.0180(3) 0.42333(9) 0.0239(5) Uani 1 1 d .
C15 C 0.8191(4) 1.0522(3) 0.41352(9) 0.0268(6) Uani 1 1 d .
H15A H 0.7866 1.1288 0.3944 0.032 Uiso 1 1 calc R
C16 C 0.6869(4) 0.9770(3) 0.43108(9) 0.0279(6) Uani 1 1 d .
H16A H 0.5658 1.0042 0.4249 0.034 Uiso 1 1 calc R
C17 C 1.1437(4) 1.0994(3) 0.40499(10) 0.0313(6) Uani 1 1 d .
H17A H 1.0909 1.1743 0.3857 0.047 Uiso 1 1 calc R
H17B H 1.2118 1.0385 0.3871 0.047 Uiso 1 1 calc R
H17C H 1.2233 1.1382 0.4303 0.047 Uiso 1 1 calc R
C18 C 0.4943(3) 0.8175(3) 0.30475(8) 0.0223(5) Uani 1 1 d .
C19 C 0.6629(3) 0.7693(3) 0.32167(9) 0.0240(5) Uani 1 1 d .
H19A H 0.6756 0.6838 0.3373 0.029 Uiso 1 1 calc R
C20 C 0.8111(3) 0.8471(3) 0.31546(8) 0.0247(6) Uani 1 1 d .
H20A H 0.9255 0.8149 0.3276 0.030 Uiso 1 1 calc R
C21 C 0.7973(3) 0.9718(3) 0.29185(8) 0.0224(5) Uani 1 1 d .
C22 C 0.6279(3) 1.0165(3) 0.27431(8) 0.0228(5) Uani 1 1 d .
H22A H 0.6155 1.1000 0.2575 0.027 Uiso 1 1 calc R
C23 C 0.4773(3) 0.9415(3) 0.28094(8) 0.0218(5) Uani 1 1 d .
H23A H 0.3627 0.9745 0.2693 0.026 Uiso 1 1 calc R
C24 C 0.9599(4) 1.0545(3) 0.28461(10) 0.0297(6) Uani 1 1 d .
H24A H 0.9450 1.1496 0.2946 0.045 Uiso 1 1 calc R
H24B H 0.9759 1.0539 0.2523 0.045 Uiso 1 1 calc R
H24C H 1.0649 1.0137 0.3022 0.045 Uiso 1 1 calc R

loop_
_atom_site_aniso_label
_atom_site_aniso_U_11
_atom_site_aniso_U_22
_atom_site_aniso_U_33
_atom_site_aniso_U_23
_atom_site_aniso_U_13
_atom_site_aniso_U_12
S1 0.0282(3) 0.0289(4) 0.0170(3) 0.0029(2) 0.0009(2) -0.0091(3)
S2 0.0301(4) 0.0356(4) 0.0190(3) -0.0005(3) -0.0003(3) -0.0117(3)
S3 0.0212(3) 0.0270(4) 0.0174(3) 0.0016(2) 0.0022(2) -0.0048(2)
N1 0.0226(10) 0.0223(11) 0.0178(10) 0.0011(8) 0.0024(8) -0.0025(9)
N2 0.0237(10) 0.0231(11) 0.0192(10) -0.0004(9) 0.0001(8) -0.0009(9)
N3 0.0210(11) 0.0225(11) 0.0188(11) -0.0008(8) 0.0021(8) -0.0016(8)
C1 0.0248(12) 0.0157(12) 0.0210(12) 0.0004(9) 0.0017(10) 0.0009(10)
C2 0.0212(12) 0.0217(12) 0.0184(12) -0.0010(10) 0.0022(9) -0.0008(10)
C3 0.0215(12) 0.0185(12) 0.0199(12) -0.0009(10) 0.0041(9) -0.0004(10)
C4 0.0234(12) 0.0177(12) 0.0200(12) 0.0008(9) 0.0007(10) -0.0012(10)
C5 0.0313(13) 0.0223(13) 0.0196(13) 0.0013(10) 0.0070(10) 0.0004(11)
C6 0.0245(12) 0.0223(13) 0.0258(13) 0.0001(10) 0.0058(10) 0.0004(10)
C7 0.0227(12) 0.0172(12) 0.0261(13) 0.0008(10) 0.0006(10) 0.0013(10)
C8 0.0289(13) 0.0217(13) 0.0165(12) 0.0020(10) 0.0022(10) -0.0015(10)
C9 0.0252(12) 0.0193(12) 0.0202(12) 0.0019(10) 0.0057(10) 0.0002(10)
C10 0.0250(13) 0.0311(15) 0.0272(14) -0.0033(12) -0.0025(11) 0.0008(11)
C11 0.0253(13) 0.0241(13) 0.0201(13) -0.0014(10) 0.0004(10) -0.0038(10)
C12 0.0325(14) 0.0229(13) 0.0223(13) 0.0019(11) -0.0017(11) 0.0005(11)
C13 0.0231(12) 0.0264(14) 0.0292(14) -0.0022(11) 0.0010(10) 0.0036(11)
C14 0.0254(13) 0.0229(13) 0.0233(13) -0.0052(10) 0.0025(10) -0.0030(10)
C15 0.0312(14) 0.0205(13) 0.0271(14) 0.0009(11) -0.0042(11) -0.0003(11)
C16 0.0245(13) 0.0264(14) 0.0313(15) -0.0022(11) -0.0034(11) -0.0016(11)
C17 0.0333(14) 0.0317(15) 0.0289(15) -0.0001(12) 0.0039(12) -0.0061(12)
C18 0.0244(12) 0.0236(13) 0.0196(12) -0.0025(10) 0.0050(10) -0.0055(10)
C19 0.0259(13) 0.0228(13) 0.0236(13) 0.0025(10) 0.0036(10) 0.0022(10)
C20 0.0214(12) 0.0319(15) 0.0212(13) -0.0019(11) 0.0042(10) 0.0040(11)
C21 0.0246(12) 0.0255(13) 0.0184(12) -0.0033(10) 0.0080(10) -0.0015(10)
C22 0.0269(13) 0.0221(13) 0.0201(12) 0.0017(10) 0.0054(10) -0.0004(10)
C23 0.0216(12) 0.0253(13) 0.0178(12) 0.0012(10) -0.0003(9) 0.0041(10)
C24 0.0274(13) 0.0325(15) 0.0303(15) 0.0000(12) 0.0082(11) -0.0025(11)

loop_
_atom_type_symbol
_atom_type_description
_atom_type_scat_dispersion_real
_atom_type_scat_dispersion_imag
_atom_type_scat_source
C C 0.0033 0.0016 'International Tables Vol C Tables 4.2.6.8 and 6.1.1.4'
H H 0.0000 0.0000 'International Tables Vol C Tables 4.2.6.8 and 6.1.1.4'
N N 0.0061 0.0033 'International Tables Vol C Tables 4.2.6.8 and 6.1.1.4'
S S 0.1246 0.1234 'International Tables Vol C Tables 4.2.6.8 and 6.1.1.4'

loop_
_geom_angle_atom_site_label_1
_geom_angle_atom_site_label_2
_geom_angle_atom_site_label_3
_geom_angle
C1 S1 C4 109.89(12)
C2 S2 C11 105.28(12)
C3 S3 C18 104.05(12)
C1 N1 C3 112.9(2)
C2 N2 C1 113.9(2)
C3 N3 C2 113.3(2)
N1 C1 N2 126.4(2)
N1 C1 S1 122.70(19)
N2 C1 S1 110.83(18)
N2 C2 N3 126.3(2)
N2 C2 S2 112.64(18)
N3 C2 S2 120.99(19)
N3 C3 N1 127.1(2)
N3 C3 S3 120.40(18)
N1 C3 S3 112.46(18)
C5 C4 C9 120.4(2)
C5 C4 S1 113.33(19)
C9 C4 S1 125.81(19)
C4 C5 C6 119.5(2)
C4 C5 H5A 120.3
C6 C5 H5A 120.3
C5 C6 C7 121.3(2)
C5 C6 H6A 119.4
C7 C6 H6A 119.4
C8 C7 C6 118.1(2)
C8 C7 C10 121.1(2)
C6 C7 C10 120.8(2)
C7 C8 C9 122.0(2)
C7 C8 H8A 119.0
C9 C8 H8A 119.0
C8 C9 C4 118.7(2)
C8 C9 H9A 120.6
C4 C9 H9A 120.6
C7 C10 H10A 109.5
C7 C10 H10B 109.5
H10A C10 H10B 109.5
C7 C10 H10C 109.5
H10A C10 H10C 109.5
H10B C10 H10C 109.5
C16 C11 C12 119.6(2)
C16 C11 S2 123.0(2)
C12 C11 S2 117.2(2)
C13 C12 C11 120.2(2)
C13 C12 H12A 119.9
C11 C12 H12A 119.9
C12 C13 C14 120.8(2)
C12 C13 H13A 119.6
C14 C13 H13A 119.6
C15 C14 C13 118.2(2)
C15 C14 C17 122.3(2)
C13 C14 C17 119.5(2)
C16 C15 C14 121.5(2)
C16 C15 H15A 119.3
C14 C15 H15A 119.3
C15 C16 C11 119.6(2)
C15 C16 H16A 120.2
C11 C16 H16A 120.2
C14 C17 H17A 109.5
C14 C17 H17B 109.5
H17A C17 H17B 109.5
C14 C17 H17C 109.5
H17A C17 H17C 109.5
H17B C17 H17C 109.5
C23 C18 C19 119.9(2)
C23 C18 S3 118.10(19)
C19 C18 S3 121.9(2)
C20 C19 C18 119.4(2)
C20 C19 H19A 120.3
C18 C19 H19A 120.3
C19 C20 C21 121.8(2)
C19 C20 H20A 119.1
C21 C20 H20A 119.1
C22 C21 C20 117.9(2)
C22 C21 C24 120.8(2)
C20 C21 C24 121.3(2)
C23 C22 C21 121.2(2)
C23 C22 H22A 119.4
C21 C22 H22A 119.4
C22 C23 C18 119.8(2)
C22 C23 H23A 120.1
C18 C23 H23A 120.1
C21 C24 H24A 109.5
C21 C24 H24B 109.5
H24A C24 H24B 109.5
C21 C24 H24C 109.5
H24A C24 H24C 109.5
H24B C24 H24C 109.5

loop_
_geom_bond_atom_site_label_1
_geom_bond_atom_site_label_2
_geom_bond_distance
S1 C1 1.746(3)
S1 C4 1.777(2)
S2 C2 1.756(2)
S2 C11 1.774(3)
S3 C3 1.755(3)
S3 C18 1.774(3)
N1 C1 1.338(3)
N1 C3 1.343(3)
N2 C2 1.333(3)
N2 C1 1.343(3)
N3 C3 1.335(3)
N3 C2 1.339(3)
C4 C5 1.391(3)
C4 C9 1.399(3)
C5 C6 1.393(4)
C5 H5A 0.9500
C6 C7 1.395(4)
C6 H6A 0.9500
C7 C8 1.388(4)
C7 C10 1.511(3)
C8 C9 1.393(3)
C8 H8A 0.9500
C9 H9A 0.9500
C10 H10A 0.9800
C10 H10B 0.9800
C10 H10C 0.9800
C11 C16 1.387(4)
C11 C12 1.396(4)
C12 C13 1.377(4)
C12 H12A 0.9500
C13 C14 1.400(4)
C13 H13A 0.9500
C14 C15 1.389(4)
C14 C17 1.508(4)
C15 C16 1.387(4)
C15 H15A 0.9500
C16 H16A 0.9500
C17 H17A 0.9800
C17 H17B 0.9800
C17 H17C 0.9800
C18 C23 1.393(4)
C18 C19 1.394(4)
C19 C20 1.381(4)
C19 H19A 0.9500
C20 C21 1.395(4)
C20 H20A 0.9500
C21 C22 1.393(4)
C21 C24 1.504(3)
C22 C23 1.384(3)
C22 H22A 0.9500
C23 H23A 0.9500
C24 H24A 0.9800
C24 H24B 0.9800
C24 H24C 0.9800

loop_
_geom_torsion_atom_site_label_1
_geom_torsion_atom_site_label_2
_geom_torsion_atom_site_label_3
_geom_torsion_atom_site_label_4
_geom_torsion
C3 N1 C1 N2 -0.1(4)
C3 N1 C1 S1 -177.32(18)
C2 N2 C1 N1 2.2(4)
C2 N2 C1 S1 179.71(17)
C4 S1 C1 N1 -13.1(2)
C4 S1 C1 N2 169.27(17)
C1 N2 C2 N3 -2.5(4)
C1 N2 C2 S2 175.83(17)
C3 N3 C2 N2 0.6(4)
C3 N3 C2 S2 -177.60(18)
C11 S2 C2 N2 174.93(18)
C11 S2 C2 N3 -6.7(2)
C2 N3 C3 N1 2.0(4)
C2 N3 C3 S3 -176.20(18)
C1 N1 C3 N3 -2.2(4)
C1 N1 C3 S3 176.12(17)
C18 S3 C3 N3 3.0(2)
C18 S3 C3 N1 -175.43(18)
C1 S1 C4 C5 -146.10(19)
C1 S1 C4 C9 42.0(3)
C9 C4 C5 C6 0.3(4)
S1 C4 C5 C6 -172.10(19)
C4 C5 C6 C7 -1.4(4)
C5 C6 C7 C8 1.1(4)
C5 C6 C7 C10 -179.2(2)
C6 C7 C8 C9 0.4(4)
C10 C7 C8 C9 -179.3(2)
C7 C8 C9 C4 -1.4(4)
C5 C4 C9 C8 1.1(4)
S1 C4 C9 C8 172.48(19)
C2 S2 C11 C16 61.3(2)
C2 S2 C11 C12 -123.9(2)
C16 C11 C12 C13 0.6(4)
S2 C11 C12 C13 -174.3(2)
C11 C12 C13 C14 -2.5(4)
C12 C13 C14 C15 1.8(4)
C12 C13 C14 C17 -178.2(2)
C13 C14 C15 C16 0.6(4)
C17 C14 C15 C16 -179.3(2)
C14 C15 C16 C11 -2.5(4)
C12 C11 C16 C15 1.8(4)
S2 C11 C16 C15 176.5(2)
C3 S3 C18 C23 -128.0(2)
C3 S3 C18 C19 56.6(2)
C23 C18 C19 C20 1.5(4)
S3 C18 C19 C20 176.77(19)
C18 C19 C20 C21 -1.3(4)
C19 C20 C21 C22 -0.1(4)
C19 C20 C21 C24 -178.9(2)
C20 C21 C22 C23 1.5(4)
C24 C21 C22 C23 -179.7(2)
C21 C22 C23 C18 -1.3(4)
C19 C18 C23 C22 -0.2(4)
S3 C18 C23 C22 -175.66(19)
